data_4514750
loop_
_publ_author_name
'Stadler, Sonja M.'
'G\"ottker-Schnetmann, Inigo'
'Mecking, Stefan'

_publ_section_title
;
 Incorporation of Radicals during Ni(II)-Catalyzed Ethylene Insertion
 Polymerization
;
_journal_issue 4
_journal_name_full 'ACS Catalysis'
_journal_page_first 2760
_journal_paper_doi 10.1021/acscatal.8b04707
_journal_volume 9
_journal_year 2019
_chemical_formula_moiety 'C42 H33 Cl F2 Ni P2'
_chemical_formula_sum 'C42 H33 Cl F2 Ni P2'
_chemical_formula_weight 731.78
_space_group_crystal_system monoclinic
_space_group_IT_number 15
_space_group_name_Hall '-C 2yc'
_space_group_name_H-M_alt 'C 1 2/c 1'
_symmetry_space_group_name_Hall '-C 2yc'
_symmetry_space_group_name_H-M 'C 1 2/c 1'
_atom_sites_solution_hydrogens geom
_atom_sites_solution_primary heavy
_atom_sites_solution_secondary difmap
_audit_creation_method SHELXL-2016/6
_cell_angle_alpha 90
_cell_angle_beta 102.223(8)
_cell_angle_gamma 90
_cell_formula_units_Z 8
_cell_length_a 30.115(3)
_cell_length_b 11.645(2)
_cell_length_c 20.4586(19)
_cell_measurement_reflns_used 5086
_cell_measurement_temperature 100(2)
_cell_measurement_theta_max 27.11
_cell_measurement_theta_min 2.03
_cell_volume 7012.0(16)
_computing_cell_refinement 'STOE X-AREA'
_computing_data_collection 'STOE X-AREA'
_computing_data_reduction 'STOE X-RED'
_computing_structure_refinement 'SHELXL-2016/6 (Sheldrick, 2016)'
_diffrn_ambient_temperature 100(2)
_diffrn_detector_area_resol_mean 6.67
_diffrn_measured_fraction_theta_full 1.000
_diffrn_measured_fraction_theta_max 0.991
_diffrn_measurement_device_type 'STOE IPDS 2T'
_diffrn_measurement_method 'rotation method'
_diffrn_radiation_type MoK\a
_diffrn_radiation_wavelength 0.71073
_diffrn_reflns_av_R_equivalents 0.0983
_diffrn_reflns_av_unetI/netI 0.0497
_diffrn_reflns_Laue_measured_fraction_full 1.000
_diffrn_reflns_Laue_measured_fraction_max 0.991
_diffrn_reflns_limit_h_max 37
_diffrn_reflns_limit_h_min -38
_diffrn_reflns_limit_k_max 14
_diffrn_reflns_limit_k_min -14
_diffrn_reflns_limit_l_max 25
_diffrn_reflns_limit_l_min -25
_diffrn_reflns_number 48410
_diffrn_reflns_point_group_measured_fraction_full 1.000
_diffrn_reflns_point_group_measured_fraction_max 0.991
_diffrn_reflns_theta_full 25.242
_diffrn_reflns_theta_max 26.824
_diffrn_reflns_theta_min 1.881
_diffrn_source 'sealed X-ray tube, 12 x 0.4 mm long-fine focus'
_exptl_absorpt_coefficient_mu 0.762
_exptl_absorpt_correction_T_max 0.8573
_exptl_absorpt_correction_T_min 0.7847
_exptl_absorpt_correction_type integration
_exptl_absorpt_process_details 'STOE X_RED32'
_exptl_crystal_colour yellow
_exptl_crystal_density_diffrn 1.386
_exptl_crystal_description fragment
_exptl_crystal_F_000 3024
_exptl_crystal_size_max 0.3
_exptl_crystal_size_mid 0.22
_exptl_crystal_size_min 0.15
_refine_diff_density_max 0.377
_refine_diff_density_min -0.573
_refine_diff_density_rms 0.057
_refine_ls_extinction_method none
_refine_ls_goodness_of_fit_ref 1.029
_refine_ls_hydrogen_treatment constr
_refine_ls_matrix_type full
_refine_ls_number_parameters 433
_refine_ls_number_reflns 7460
_refine_ls_number_restraints 0
_refine_ls_restrained_S_all 1.029
_refine_ls_R_factor_all 0.0442
_refine_ls_R_factor_gt 0.0323
_refine_ls_shift/su_max 0.001
_refine_ls_shift/su_mean 0.000
_refine_ls_structure_factor_coef Fsqd
_refine_ls_weighting_details 'w=1/[\s^2^(Fo^2^)+(0.0418P)^2^+1.9244P] where P=(Fo^2^+2Fc^2^)/3'
_refine_ls_weighting_scheme calc
_refine_ls_wR_factor_gt 0.0787
_refine_ls_wR_factor_ref 0.0820
_reflns_Friedel_coverage 0.000
_reflns_number_gt 6120
_reflns_number_total 7460
_reflns_threshold_expression 'I > 2\s(I)'
_cod_data_source_file cs8b04707_si_002.cif
_cod_data_source_block ssp30
_cod_depositor_comments
;
The following automatic conversions were performed:

'_atom_sites_solution_secondary' value 'diffmap' was changed to
'difmap'.

Automatic conversion script
Id: cif_fix_values 4973 2017-02-22 13:04:09Z antanas 
;
_cod_original_cell_volume 7012.0(17)
_cod_database_code 4514750
_shelx_shelxl_version_number 2016/6
_shelx_space_group_comment
;
The symmetry employed for this shelxl refinement is uniquely defined
by the following loop, which should always be used as a source of
symmetry information in preference to the above space-group names.
They are only intended as comments.
;

loop_
_space_group_symop_operation_xyz
'x, y, z'
'-x, y, -z+1/2'
'x+1/2, y+1/2, z'
'-x+1/2, y+1/2, -z+1/2'
'-x, -y, -z'
'x, -y, z-1/2'
'-x+1/2, -y+1/2, -z'
'x+1/2, -y+1/2, z-1/2'

loop_
_atom_site_label
_atom_site_type_symbol
_atom_site_fract_x
_atom_site_fract_y
_atom_site_fract_z
_atom_site_U_iso_or_equiv
_atom_site_adp_type
_atom_site_occupancy
_atom_site_site_symmetry_order
_atom_site_calc_flag
_atom_site_refinement_flags_posn
_atom_site_refinement_flags_adp
Ni1 Ni 0.36098(2) 0.66619(2) 0.18074(2) 0.01773(7) Uani 1 1 d . .
P1 P 0.36303(2) 0.48036(4) 0.15841(2) 0.01776(10) Uani 1 1 d . .
P2 P 0.34853(2) 0.85297(4) 0.18709(2) 0.01937(10) Uani 1 1 d . .
F1 F 0.52844(5) 0.68990(15) 0.16349(8) 0.0539(4) Uani 1 1 d . .
F2 F 0.42223(6) 0.75218(13) -0.03584(7) 0.0517(4) Uani 1 1 d . .
Cl1 Cl 0.31752(2) 0.63644(4) 0.25383(2) 0.02653(11) Uani 1 1 d . .
C1 C 0.40535(6) 0.69020(14) 0.13004(9) 0.0186(3) Uani 1 1 d . .
C2 C 0.39641(7) 0.71517(15) 0.06185(9) 0.0218(4) Uani 1 1 d . .
H2 H 0.365916 0.720682 0.037456 0.026 Uiso 1 1 calc R U
C3 C 0.43168(7) 0.73177(16) 0.02995(10) 0.0269(4) Uani 1 1 d . .
C4 C 0.47653(7) 0.72732(17) 0.06212(11) 0.0296(4) Uani 1 1 d . .
H3 H 0.500437 0.741568 0.039443 0.036 Uiso 1 1 calc R U
C5 C 0.48487(7) 0.70084(18) 0.12956(11) 0.0283(4) Uani 1 1 d . .
C6 C 0.45098(6) 0.68211(16) 0.16388(9) 0.0232(4) Uani 1 1 d . .
H1 H 0.458343 0.663817 0.210170 0.028 Uiso 1 1 calc R U
C7 C 0.30685(6) 0.41482(16) 0.14304(9) 0.0217(4) Uani 1 1 d . .
C8 C 0.26972(7) 0.48385(18) 0.11456(10) 0.0290(4) Uani 1 1 d . .
H13 H 0.274071 0.563092 0.106839 0.035 Uiso 1 1 calc R U
C9 C 0.22656(7) 0.4363(2) 0.09764(11) 0.0366(5) Uani 1 1 d . .
H12 H 0.201495 0.482637 0.077153 0.044 Uiso 1 1 calc R U
C10 C 0.21993(8) 0.3216(2) 0.11054(12) 0.0410(6) Uani 1 1 d . .
H11 H 0.190230 0.289757 0.099732 0.049 Uiso 1 1 calc R U
C11 C 0.25627(8) 0.2536(2) 0.13898(12) 0.0389(5) Uani 1 1 d . .
H10 H 0.251573 0.174877 0.147758 0.047 Uiso 1 1 calc R U
C12 C 0.29982(7) 0.29953(17) 0.15490(10) 0.0290(4) Uani 1 1 d . .
H9 H 0.324841 0.251940 0.173955 0.035 Uiso 1 1 calc R U
C13 C 0.39915(6) 0.39942(15) 0.22545(9) 0.0199(4) Uani 1 1 d . .
C14 C 0.41154(7) 0.44847(16) 0.28881(9) 0.0250(4) Uani 1 1 d . .
H14 H 0.400820 0.522900 0.296574 0.030 Uiso 1 1 calc R U
C15 C 0.43932(8) 0.38967(18) 0.34046(10) 0.0329(5) Uani 1 1 d . .
H15 H 0.447631 0.423987 0.383440 0.040 Uiso 1 1 calc R U
C16 C 0.45513(7) 0.28077(18) 0.32984(10) 0.0310(4) Uani 1 1 d . .
H16 H 0.474149 0.240528 0.365480 0.037 Uiso 1 1 calc R U
C17 C 0.44310(7) 0.23100(16) 0.26715(10) 0.0273(4) Uani 1 1 d . .
H17 H 0.453925 0.156514 0.259761 0.033 Uiso 1 1 calc R U
C18 C 0.41535(7) 0.28941(16) 0.21522(9) 0.0236(4) Uani 1 1 d . .
H18 H 0.407219 0.254739 0.172313 0.028 Uiso 1 1 calc R U
C19 C 0.38381(6) 0.43841(14) 0.08390(9) 0.0190(3) Uani 1 1 d . .
C20 C 0.43045(7) 0.43263(15) 0.08628(9) 0.0224(4) Uani 1 1 d . .
H4 H 0.451313 0.442152 0.127792 0.027 Uiso 1 1 calc R U
C21 C 0.44651(7) 0.41319(15) 0.02880(10) 0.0246(4) Uani 1 1 d . .
H5 H 0.478303 0.409842 0.030954 0.030 Uiso 1 1 calc R U
C22 C 0.41622(7) 0.39847(16) -0.03236(10) 0.0261(4) Uani 1 1 d . .
H6 H 0.427267 0.385048 -0.071867 0.031 Uiso 1 1 calc R U
C23 C 0.37001(7) 0.40354(16) -0.03512(10) 0.0261(4) Uani 1 1 d . .
H7 H 0.349274 0.393687 -0.076728 0.031 Uiso 1 1 calc R U
C24 C 0.35364(7) 0.42300(15) 0.02264(9) 0.0224(4) Uani 1 1 d . .
H8 H 0.321823 0.425785 0.020336 0.027 Uiso 1 1 calc R U
C25 C 0.28774(7) 0.86975(15) 0.15458(9) 0.0219(4) Uani 1 1 d . .
C26 C 0.27109(7) 0.84986(17) 0.08631(10) 0.0276(4) Uani 1 1 d . .
H23 H 0.291632 0.837347 0.057608 0.033 Uiso 1 1 calc R U
C27 C 0.22462(8) 0.84841(18) 0.06055(10) 0.0318(5) Uani 1 1 d . .
H22 H 0.213354 0.836303 0.014074 0.038 Uiso 1 1 calc R U
C28 C 0.19456(7) 0.86464(17) 0.10267(11) 0.0297(4) Uani 1 1 d . .
H21 H 0.162732 0.862333 0.085122 0.036 Uiso 1 1 calc R U
C29 C 0.21088(7) 0.88412(17) 0.16995(10) 0.0286(4) Uani 1 1 d . .
H20 H 0.190232 0.895546 0.198610 0.034 Uiso 1 1 calc R U
C30 C 0.25757(7) 0.88712(16) 0.19614(10) 0.0255(4) Uani 1 1 d . .
H19 H 0.268661 0.901085 0.242477 0.031 Uiso 1 1 calc R U
C31 C 0.37659(7) 0.95590(15) 0.14113(9) 0.0242(4) Uani 1 1 d . .
C32 C 0.42399(7) 0.95796(17) 0.15751(10) 0.0291(4) Uani 1 1 d . .
H24 H 0.439821 0.909273 0.191929 0.035 Uiso 1 1 calc R U
C33 C 0.44829(9) 1.03066(18) 0.12391(12) 0.0371(5) Uani 1 1 d . .
H25 H 0.480551 1.030983 0.135195 0.045 Uiso 1 1 calc R U
C34 C 0.42547(10) 1.10236(19) 0.07412(11) 0.0418(6) Uani 1 1 d . .
H26 H 0.442020 1.151033 0.050607 0.050 Uiso 1 1 calc R U
C35 C 0.37878(10) 1.10305(18) 0.05872(11) 0.0392(6) Uani 1 1 d . .
H27 H 0.363214 1.153738 0.025192 0.047 Uiso 1 1 calc R U
C36 C 0.35393(8) 1.03028(16) 0.09170(10) 0.0308(5) Uani 1 1 d . .
H28 H 0.321670 1.031384 0.080524 0.037 Uiso 1 1 calc R U
C37 C 0.36183(7) 0.91644(15) 0.27010(9) 0.0225(4) Uani 1 1 d . .
C38 C 0.38811(7) 0.85443(18) 0.32248(10) 0.0290(4) Uani 1 1 d . .
H33 H 0.396381 0.777362 0.315547 0.035 Uiso 1 1 calc R U
C39 C 0.40225(8) 0.9050(2) 0.38481(11) 0.0368(5) Uani 1 1 d . .
H32 H 0.420408 0.862705 0.420356 0.044 Uiso 1 1 calc R U
C40 C 0.39008(8) 1.01632(19) 0.39535(11) 0.0357(5) Uani 1 1 d . .
H31 H 0.399731 1.050511 0.438169 0.043 Uiso 1 1 calc R U
C41 C 0.36382(9) 1.07837(18) 0.34374(11) 0.0362(5) Uani 1 1 d . .
H30 H 0.355559 1.155247 0.351155 0.043 Uiso 1 1 calc R U
C42 C 0.34953(8) 1.02911(16) 0.28134(10) 0.0291(4) Uani 1 1 d . .
H29 H 0.331318 1.071986 0.246088 0.035 Uiso 1 1 calc R U

loop_
_atom_site_aniso_label
_atom_site_aniso_U_11
_atom_site_aniso_U_22
_atom_site_aniso_U_33
_atom_site_aniso_U_23
_atom_site_aniso_U_13
_atom_site_aniso_U_12
Ni1 0.02010(12) 0.01482(11) 0.01968(12) 0.00011(8) 0.00743(8) 0.00114(9)
P1 0.0190(2) 0.0157(2) 0.0192(2) -0.00024(16) 0.00555(17) 0.00026(16)
P2 0.0241(2) 0.0157(2) 0.0190(2) -0.00032(16) 0.00626(17) 0.00135(17)
F1 0.0326(8) 0.0718(10) 0.0574(9) -0.0014(8) 0.0101(7) -0.0048(7)
F2 0.0711(11) 0.0545(9) 0.0342(8) 0.0099(6) 0.0217(7) 0.0110(7)
Cl1 0.0323(3) 0.0208(2) 0.0318(2) 0.00230(17) 0.01875(19) 0.00273(18)
C1 0.0216(9) 0.0139(8) 0.0211(8) -0.0025(6) 0.0065(7) -0.0003(6)
C2 0.0246(10) 0.0184(8) 0.0222(9) -0.0012(7) 0.0045(7) 0.0022(7)
C3 0.0392(12) 0.0209(9) 0.0229(9) 0.0010(7) 0.0116(8) 0.0041(8)
C4 0.0317(11) 0.0260(10) 0.0377(11) -0.0020(8) 0.0221(9) -0.0004(8)
C5 0.0203(10) 0.0294(10) 0.0350(11) -0.0035(8) 0.0053(8) 0.0001(8)
C6 0.0238(10) 0.0233(9) 0.0223(9) -0.0022(7) 0.0041(7) 0.0003(7)
C7 0.0199(9) 0.0253(9) 0.0213(9) -0.0017(7) 0.0073(7) -0.0018(7)
C8 0.0225(10) 0.0318(10) 0.0328(11) 0.0009(8) 0.0057(8) 0.0008(8)
C9 0.0225(11) 0.0492(13) 0.0376(12) -0.0033(10) 0.0050(9) 0.0006(9)
C10 0.0261(11) 0.0570(15) 0.0414(13) -0.0080(11) 0.0104(9) -0.0147(10)
C11 0.0377(13) 0.0345(11) 0.0469(13) -0.0013(10) 0.0144(10) -0.0155(10)
C12 0.0297(11) 0.0258(10) 0.0323(11) 0.0008(8) 0.0081(8) -0.0044(8)
C13 0.0192(9) 0.0194(8) 0.0215(9) 0.0009(7) 0.0053(7) -0.0005(7)
C14 0.0281(10) 0.0210(9) 0.0248(9) -0.0040(7) 0.0034(8) 0.0032(7)
C15 0.0395(13) 0.0310(11) 0.0249(10) -0.0070(8) -0.0007(9) 0.0083(9)
C16 0.0322(11) 0.0313(10) 0.0269(10) 0.0025(8) 0.0006(8) 0.0094(9)
C17 0.0303(11) 0.0212(9) 0.0305(10) -0.0001(7) 0.0066(8) 0.0062(8)
C18 0.0266(10) 0.0214(9) 0.0227(9) -0.0029(7) 0.0054(7) 0.0022(7)
C19 0.0233(9) 0.0141(8) 0.0206(8) -0.0004(6) 0.0069(7) -0.0005(7)
C20 0.0253(10) 0.0184(8) 0.0242(9) -0.0017(7) 0.0069(7) -0.0012(7)
C21 0.0269(10) 0.0192(9) 0.0305(10) -0.0003(7) 0.0121(8) 0.0007(7)
C22 0.0388(12) 0.0196(9) 0.0232(9) 0.0013(7) 0.0144(8) 0.0024(8)
C23 0.0355(11) 0.0206(9) 0.0206(9) 0.0003(7) 0.0028(8) -0.0006(8)
C24 0.0253(10) 0.0186(8) 0.0230(9) 0.0007(7) 0.0045(7) 0.0008(7)
C25 0.0263(10) 0.0163(8) 0.0227(9) 0.0006(7) 0.0043(7) 0.0038(7)
C26 0.0319(11) 0.0276(10) 0.0241(9) -0.0033(7) 0.0077(8) 0.0036(8)
C27 0.0360(12) 0.0324(11) 0.0241(10) -0.0039(8) -0.0002(8) 0.0023(9)
C28 0.0263(10) 0.0277(10) 0.0328(11) -0.0008(8) 0.0008(8) 0.0052(8)
C29 0.0305(11) 0.0276(10) 0.0290(10) -0.0008(8) 0.0091(8) 0.0051(8)
C30 0.0300(11) 0.0243(9) 0.0220(9) -0.0005(7) 0.0054(8) 0.0032(8)
C31 0.0370(11) 0.0148(8) 0.0236(9) -0.0026(7) 0.0127(8) -0.0020(7)
C32 0.0379(12) 0.0187(9) 0.0330(11) -0.0041(8) 0.0126(9) -0.0042(8)
C33 0.0484(14) 0.0283(11) 0.0407(12) -0.0125(9) 0.0231(10) -0.0138(10)
C34 0.0730(19) 0.0280(11) 0.0311(12) -0.0081(9) 0.0263(12) -0.0201(11)
C35 0.0733(18) 0.0233(10) 0.0222(10) 0.0007(8) 0.0124(10) -0.0062(10)
C36 0.0485(13) 0.0203(9) 0.0242(10) -0.0018(7) 0.0088(9) -0.0017(9)
C37 0.0261(10) 0.0214(9) 0.0212(9) -0.0020(7) 0.0079(7) -0.0024(7)
C38 0.0281(10) 0.0295(10) 0.0279(10) -0.0024(8) 0.0022(8) 0.0041(8)
C39 0.0379(13) 0.0429(13) 0.0260(11) -0.0010(9) -0.0013(9) 0.0009(10)
C40 0.0468(13) 0.0355(12) 0.0248(10) -0.0087(8) 0.0075(9) -0.0131(10)
C41 0.0548(15) 0.0219(10) 0.0351(12) -0.0071(8) 0.0167(10) -0.0066(9)
C42 0.0425(12) 0.0198(9) 0.0259(10) 0.0001(7) 0.0097(9) -0.0006(8)

loop_
_atom_type_symbol
_atom_type_description
_atom_type_scat_dispersion_real
_atom_type_scat_dispersion_imag
_atom_type_scat_source
Ni Ni 0.3393 1.1124 'International Tables Vol C Tables 4.2.6.8 and 6.1.1.4'
P P 0.1023 0.0942 'International Tables Vol C Tables 4.2.6.8 and 6.1.1.4'
F F 0.0171 0.0103 'International Tables Vol C Tables 4.2.6.8 and 6.1.1.4'
Cl Cl 0.1484 0.1585 'International Tables Vol C Tables 4.2.6.8 and 6.1.1.4'
H H 0.0000 0.0000 'International Tables Vol C Tables 4.2.6.8 and 6.1.1.4'
C C 0.0033 0.0016 'International Tables Vol C Tables 4.2.6.8 and 6.1.1.4'

loop_
_geom_angle_atom_site_label_1
_geom_angle_atom_site_label_2
_geom_angle_atom_site_label_3
_geom_angle
C1 Ni1 Cl1 171.22(6)
C1 Ni1 P1 88.71(5)
Cl1 Ni1 P1 91.871(19)
C1 Ni1 P2 92.02(5)
Cl1 Ni1 P2 88.993(19)
P1 Ni1 P2 169.59(2)
C7 P1 C13 107.32(9)
C7 P1 C19 102.29(8)
C13 P1 C19 103.51(8)
C7 P1 Ni1 112.30(6)
C13 P1 Ni1 112.85(6)
C19 P1 Ni1 117.47(6)
C37 P2 C25 107.65(9)
C37 P2 C31 100.30(8)
C25 P2 C31 106.20(9)
C37 P2 Ni1 116.58(6)
C25 P2 Ni1 104.68(6)
C31 P2 Ni1 120.59(6)
C2 C1 C6 117.94(17)
C2 C1 Ni1 125.06(14)
C6 C1 Ni1 117.00(14)
C3 C2 C1 120.00(18)
F2 C3 C4 117.88(19)
F2 C3 C2 118.85(19)
C4 C3 C2 123.27(18)
C3 C4 C5 116.04(18)
F1 C5 C6 117.86(19)
F1 C5 C4 118.92(19)
C6 C5 C4 123.21(19)
C5 C6 C1 119.52(18)
C12 C7 C8 119.33(18)
C12 C7 P1 123.05(15)
C8 C7 P1 117.52(14)
C9 C8 C7 119.9(2)
C10 C9 C8 120.2(2)
C11 C10 C9 120.1(2)
C10 C11 C12 120.2(2)
C7 C12 C11 120.2(2)
C14 C13 C18 118.71(17)
C14 C13 P1 119.20(14)
C18 C13 P1 122.09(14)
C15 C14 C13 120.51(17)
C14 C15 C16 120.34(19)
C17 C16 C15 119.77(18)
C18 C17 C16 120.19(18)
C17 C18 C13 120.48(17)
C24 C19 C20 118.93(17)
C24 C19 P1 120.64(14)
C20 C19 P1 120.13(13)
C21 C20 C19 120.59(17)
C20 C21 C22 120.23(19)
C23 C22 C21 119.56(18)
C22 C23 C24 120.44(18)
C23 C24 C19 120.24(18)
C30 C25 C26 119.61(18)
C30 C25 P2 122.08(15)
C26 C25 P2 117.81(15)
C27 C26 C25 120.03(19)
C26 C27 C28 120.03(19)
C29 C28 C27 120.0(2)
C28 C29 C30 120.32(19)
C25 C30 C29 119.97(18)
C36 C31 C32 118.80(18)
C36 C31 P2 124.68(16)
C32 C31 P2 116.51(14)
C33 C32 C31 120.6(2)
C34 C33 C32 120.0(2)
C35 C34 C33 119.8(2)
C34 C35 C36 120.9(2)
C31 C36 C35 119.8(2)
C38 C37 C42 119.24(18)
C38 C37 P2 119.03(14)
C42 C37 P2 121.51(15)
C39 C38 C37 120.07(19)
C40 C39 C38 120.3(2)
C39 C40 C41 120.07(19)
C40 C41 C42 120.3(2)
C41 C42 C37 120.03(19)

loop_
_geom_bond_atom_site_label_1
_geom_bond_atom_site_label_2
_geom_bond_distance
Ni1 C1 1.8778(18)
Ni1 Cl1 2.2131(5)
Ni1 P1 2.2152(6)
Ni1 P2 2.2156(6)
P1 C7 1.8215(19)
P1 C13 1.8223(18)
P1 C19 1.8324(19)
P2 C37 1.8174(19)
P2 C25 1.821(2)
P2 C31 1.8362(19)
F1 C5 1.354(2)
F2 C3 1.337(2)
C1 C2 1.395(3)
C1 C6 1.405(3)
C2 C3 1.373(3)
C3 C4 1.373(3)
C4 C5 1.384(3)
C5 C6 1.373(3)
C7 C12 1.389(3)
C7 C8 1.400(3)
C8 C9 1.387(3)
C9 C10 1.385(4)
C10 C11 1.376(4)
C11 C12 1.390(3)
C13 C14 1.393(3)
C13 C18 1.402(3)
C14 C15 1.382(3)
C15 C16 1.388(3)
C16 C17 1.384(3)
C17 C18 1.383(3)
C19 C24 1.395(3)
C19 C20 1.397(3)
C20 C21 1.382(3)
C21 C22 1.394(3)
C22 C23 1.382(3)
C23 C24 1.392(3)
C25 C30 1.384(3)
C25 C26 1.400(3)
C26 C27 1.387(3)
C27 C28 1.389(3)
C28 C29 1.379(3)
C29 C30 1.395(3)
C31 C36 1.395(3)
C31 C32 1.395(3)
C32 C33 1.392(3)
C33 C34 1.382(4)
C34 C35 1.374(4)
C35 C36 1.395(3)
C37 C38 1.392(3)
C37 C42 1.396(3)
C38 C39 1.387(3)
C39 C40 1.376(3)
C40 C41 1.382(3)
C41 C42 1.383(3)

loop_
_geom_torsion_atom_site_label_1
_geom_torsion_atom_site_label_2
_geom_torsion_atom_site_label_3
_geom_torsion_atom_site_label_4
_geom_torsion
P1 Ni1 C1 C2 91.27(15)
P2 Ni1 C1 C2 -78.33(15)
P1 Ni1 C1 C6 -88.67(13)
P2 Ni1 C1 C6 101.73(13)
C6 C1 C2 C3 -0.4(3)
Ni1 C1 C2 C3 179.61(14)
C1 C2 C3 F2 178.01(16)
C1 C2 C3 C4 -1.3(3)
F2 C3 C4 C5 -177.17(18)
C2 C3 C4 C5 2.1(3)
C3 C4 C5 F1 176.99(18)
C3 C4 C5 C6 -1.3(3)
F1 C5 C6 C1 -178.62(17)
C4 C5 C6 C1 -0.3(3)
C2 C1 C6 C5 1.2(3)
Ni1 C1 C6 C5 -178.87(14)
C13 P1 C7 C12 -28.20(19)
C19 P1 C7 C12 80.38(17)
Ni1 P1 C7 C12 -152.78(15)
C13 P1 C7 C8 155.34(15)
C19 P1 C7 C8 -96.08(16)
Ni1 P1 C7 C8 30.76(17)
C12 C7 C8 C9 -0.9(3)
P1 C7 C8 C9 175.66(16)
C7 C8 C9 C10 1.8(3)
C8 C9 C10 C11 -1.3(4)
C9 C10 C11 C12 0.0(4)
C8 C7 C12 C11 -0.4(3)
P1 C7 C12 C11 -176.79(17)
C10 C11 C12 C7 0.9(3)
C7 P1 C13 C14 -106.97(16)
C19 P1 C13 C14 145.31(16)
Ni1 P1 C13 C14 17.28(17)
C7 P1 C13 C18 73.71(17)
C19 P1 C13 C18 -34.01(18)
Ni1 P1 C13 C18 -162.04(14)
C18 C13 C14 C15 0.1(3)
P1 C13 C14 C15 -179.27(17)
C13 C14 C15 C16 -0.2(3)
C14 C15 C16 C17 0.2(4)
C15 C16 C17 C18 -0.1(3)
C16 C17 C18 C13 0.0(3)
C14 C13 C18 C17 0.0(3)
P1 C13 C18 C17 179.32(16)
C7 P1 C19 C24 30.84(16)
C13 P1 C19 C24 142.30(14)
Ni1 P1 C19 C24 -92.60(14)
C7 P1 C19 C20 -155.55(14)
C13 P1 C19 C20 -44.09(16)
Ni1 P1 C19 C20 81.01(14)
C24 C19 C20 C21 0.7(3)
P1 C19 C20 C21 -173.03(14)
C19 C20 C21 C22 -0.3(3)
C20 C21 C22 C23 0.1(3)
C21 C22 C23 C24 -0.1(3)
C22 C23 C24 C19 0.5(3)
C20 C19 C24 C23 -0.7(3)
P1 C19 C24 C23 172.94(14)
C37 P2 C25 C30 -21.55(18)
C31 P2 C25 C30 -128.28(16)
Ni1 P2 C25 C30 103.12(15)
C37 P2 C25 C26 166.57(15)
C31 P2 C25 C26 59.84(16)
Ni1 P2 C25 C26 -68.76(15)
C30 C25 C26 C27 0.4(3)
P2 C25 C26 C27 172.53(15)
C25 C26 C27 C28 -1.2(3)
C26 C27 C28 C29 1.1(3)
C27 C28 C29 C30 -0.3(3)
C26 C25 C30 C29 0.3(3)
P2 C25 C30 C29 -171.40(14)
C28 C29 C30 C25 -0.4(3)
C37 P2 C31 C36 -111.78(17)
C25 P2 C31 C36 0.16(18)
Ni1 P2 C31 C36 118.74(15)
C37 P2 C31 C32 68.47(16)
C25 P2 C31 C32 -179.58(14)
Ni1 P2 C31 C32 -61.01(16)
C36 C31 C32 C33 -1.7(3)
P2 C31 C32 C33 178.03(15)
C31 C32 C33 C34 0.5(3)
C32 C33 C34 C35 1.1(3)
C33 C34 C35 C36 -1.5(3)
C32 C31 C36 C35 1.4(3)
P2 C31 C36 C35 -178.35(15)
C34 C35 C36 C31 0.2(3)
C25 P2 C37 C38 131.64(16)
C31 P2 C37 C38 -117.54(17)
Ni1 P2 C37 C38 14.47(19)
C25 P2 C37 C42 -53.74(19)
C31 P2 C37 C42 57.08(19)
Ni1 P2 C37 C42 -170.90(15)
C42 C37 C38 C39 -0.8(3)
P2 C37 C38 C39 174.00(17)
C37 C38 C39 C40 0.5(3)
C38 C39 C40 C41 -0.3(4)
C39 C40 C41 C42 0.2(4)
C40 C41 C42 C37 -0.4(3)
C38 C37 C42 C41 0.7(3)
P2 C37 C42 C41 -173.94(17)
